data_1100295
loop_
_publ_author_name
'D\"otz, Karl Heinz'
'Tiriliomis, Athanassios'
'Harms, Klaus'
'Regitz, Manfred'
'Annen, Ulrich'

_publ_section_title
;
 Annelation of Carbene Ligands by \l^3^-Phosphaalkynes, an Entry to
 Functionalized Phosphaarenes
;
_journal_coden_ASTM ACIEAY
_journal_issue 5
_journal_name_full
;
 Angewandte Chemie, International Edition in English
;
_journal_page_first 713
_journal_page_last 714
_journal_paper_doi 10.1002/anie.198807131
_journal_volume 27
_journal_year 1988
_chemical_formula_sum 'C21 H19 Cr O5 P'
_space_group_IT_number 14
_symmetry_cell_setting monoclinic
_symmetry_space_group_name_Hall '-P 2ybc'
_symmetry_space_group_name_H-M 'P 1 21/c 1'
_cell_angle_alpha 90
_cell_angle_beta 102.33
_cell_angle_gamma 90
_cell_formula_units_Z 4
_cell_length_a 10.334(3)
_cell_length_b 11.834(1)
_cell_length_c 16.445(2)
_cod_original_sg_symbol_H-M 'P 21/c'
_cod_original_formula_sum 'C21 H19 Cr1 O5 P1'
_cod_database_code 1100295

loop_
_symmetry_equiv_pos_site_id
_symmetry_equiv_pos_as_xyz
1 x,y,z
2 -x,1/2+y,1/2-z
3 -x,-y,-z
4 x,-1/2-y,-1/2+z

loop_
_atom_site_label
_atom_site_type_symbol
_atom_site_fract_x
_atom_site_fract_y
_atom_site_fract_z
Cr1 Cr 0.18001(4) 0.27500(4) 0.91560(2)
P1 P -0.03950(6) 0.22400(6) 0.83271(4)
O1 O -0.0908(2) 0.2122(2) 0.9846(1)
O2 O 0.3005(2) 0.0626(2) 0.8184(1)
O3 O 0.4696(2) 0.3075(2) 0.9221(2)
O4 O 0.1126(2) 0.4998(2) 0.8348(1)
O5 O 0.1983(2) 0.4018(2) 1.0746(1)
C1 C 0.0993(2) 0.1735(2) 0.7967(1)
C2 C 0.1974(2) 0.1084(2) 0.8476(1)
C3 C 0.2064(2) 0.0829(2) 0.9342(1)
C4 C 0.3155(3) 0.0118(2) 0.9737(2)
C5 C 0.3318(3) -0.0185(2) 1.0537(2)
C6 C 0.2477(3) 0.0239(2) 1.1054(2)
C7 C 0.2763(3) -0.0034(3) 1.1908(2)
C8 C 0.2017(3) 0.0409(3) 1.2428(2)
C9 C 0.0979(3) 0.1124(3) 1.2112(2)
C10 C 0.0667(3) 0.1400(3) 1.1276(2)
C11 C 0.1404(2) 0.0951(2) 1.0716(2)
C12 C 0.1134(2) 0.1211(2) 0.9811(1)
C13 C -0.0012(2) 0.1818(2) 0.9376(1)
C14 C 0.1011(3) 0.1980(2) 0.7038(1)
C15 C 0.3584(3) 0.2955(2) 0.9199(2)
C16 C 0.2329(3) 0.2524(2) 0.6928(2)
C17 C 0.1402(2) 0.4120(2) 0.8648(2)
C18 C 0.1935(3) 0.3515(2) 1.0139(2)
C19 C -0.0081(3) 0.2826(3) 0.6659(2)
C20 C 0.0719(3) 0.0859(3) 0.6547(2)
C21 C -0.1876(3) 0.2961(3) 0.9532(2)
H1 H 0.304(3) 0.067(3) 0.779(2)
H2 H 0.37700 -0.01400 0.94200
H3 H 0.40100 -0.06900 1.07700
H4 H 0.34800 -0.05300 1.21200
H5 H 0.22200 0.02200 1.30000
H6 H 0.04700 0.14400 1.24800
H7 H -0.00500 0.18900 1.10700
H8 H 0.30400 0.20300 0.71400
H9 H 0.23000 0.26600 0.63500
H10 H 0.24500 0.32200 0.72200
H11 H 0.00500 0.35100 0.69600
H12 H -0.00600 0.29700 0.60900
H13 H -0.09200 0.25200 0.66900
H14 H -0.01300 0.05900 0.65900
H15 H 0.07300 0.09900 0.59800
H16 H 0.13700 0.03100 0.67700
H17 H -0.24000 0.27100 0.90200
H18 H -0.24300 0.30900 0.99200
H19 H -0.14400 0.36500 0.94500

loop_
_atom_type_symbol
_atom_type_radius_bond
C 0.68
H 0.23
Cr 1.35
O 0.68
P 1.05
